data_7060183
loop_
_publ_author_name
'R\"osch, Andreas'
'Seifert, Fabian'
'Vass, Valentin'
'G\"orls, Helmar'
'Kretschmer, Robert'

_publ_section_title
;
 Synthesis, structure, and catalytic activity of dinuclear aluminium
 bis(amidinate) and bis(guanidinate) complexes
;
_journal_issue 2
_journal_name_full 'New Journal of Chemistry'
_journal_page_first 972
_journal_page_last 981
_journal_paper_doi 10.1039/D0NJ05007E
_journal_volume 45
_journal_year 2021
_chemical_formula_moiety 'C36 H56 Al2 I4 N4'
_chemical_formula_sum 'C36 H56 Al2 I4 N4'
_chemical_formula_weight 1106.40
_space_group_crystal_system triclinic
_space_group_IT_number 2
_space_group_name_Hall '-P 1'
_space_group_name_H-M_alt 'P -1'
_atom_sites_solution_hydrogens geom
_audit_creation_method SHELXL-2018/3
_audit_update_record
;
2020-10-09 deposited with the CCDC.	2020-11-10 downloaded from the CCDC.
;
_cell_angle_alpha 75.031(3)
_cell_angle_beta 75.198(3)
_cell_angle_gamma 64.216(3)
_cell_formula_units_Z 1
_cell_length_a 9.5939(3)
_cell_length_b 10.3764(3)
_cell_length_c 12.9532(4)
_cell_measurement_reflns_used 14271
_cell_measurement_temperature 123(2)
_cell_measurement_theta_max 74.011
_cell_measurement_theta_min 3.581
_cell_volume 1106.42(7)
_computing_cell_refinement 'CrysAlisPro 1.171.38.43 (Rigaku OD, 2015)'
_computing_data_collection 'CrysAlisPro 1.171.38.43 (Rigaku OD, 2015)'
_computing_data_reduction 'CrysAlisPro 1.171.38.43 (Rigaku OD, 2015)'
_computing_molecular_graphics SHELXTL/PC
_computing_publication_material 'SHELXL-2018/3 (Sheldrick, 2018)'
_computing_structure_refinement 'SHELXL-2018/3 (Sheldrick, 2018)'
_computing_structure_solution 'SHELXT 2014/5 (Sheldrick, 2014)'
_diffrn_ambient_temperature 123(2)
_diffrn_measured_fraction_theta_full 0.995
_diffrn_measured_fraction_theta_max 0.966
_diffrn_measurement_device_type 'Xcalibur, AtlasS2, Gemini ultra'
_diffrn_measurement_method '\w scans'
_diffrn_radiation_type CuK\a
_diffrn_radiation_wavelength 1.54184
_diffrn_reflns_av_R_equivalents 0.0420
_diffrn_reflns_av_unetI/netI 0.0335
_diffrn_reflns_Laue_measured_fraction_full 0.995
_diffrn_reflns_Laue_measured_fraction_max 0.966
_diffrn_reflns_limit_h_max 11
_diffrn_reflns_limit_h_min -11
_diffrn_reflns_limit_k_max 12
_diffrn_reflns_limit_k_min -12
_diffrn_reflns_limit_l_max 16
_diffrn_reflns_limit_l_min -16
_diffrn_reflns_number 14271
_diffrn_reflns_point_group_measured_fraction_full 0.995
_diffrn_reflns_point_group_measured_fraction_max 0.966
_diffrn_reflns_theta_full 67.684
_diffrn_reflns_theta_max 74.011
_diffrn_reflns_theta_min 3.581
_diffrn_source 'micro-focus sealed X-ray tube'
_exptl_absorpt_coefficient_mu 22.704
_exptl_absorpt_correction_T_max 0.235
_exptl_absorpt_correction_T_min 0.097
_exptl_absorpt_correction_type gaussian
_exptl_absorpt_process_details
; 
CrysAlisPro 1.171.38.43 (Rigaku Oxford Diffraction, 2015) 
Numerical absorption correction based on gaussian integration over 
   a multifaceted crystal model 
Empirical absorption correction using spherical harmonics, 
 implemented in SCALE3 ABSPACK scaling algorithm. 
;
_exptl_crystal_colour colourless
_exptl_crystal_density_diffrn 1.661
_exptl_crystal_density_method 'not measured'
_exptl_crystal_description prism
_exptl_crystal_F_000 538
_exptl_crystal_size_max 0.163
_exptl_crystal_size_mid 0.139
_exptl_crystal_size_min 0.124
_refine_diff_density_max 0.931
_refine_diff_density_min -1.062
_refine_diff_density_rms 0.116
_refine_ls_extinction_method none
_refine_ls_goodness_of_fit_ref 1.053
_refine_ls_hydrogen_treatment constr
_refine_ls_matrix_type full
_refine_ls_number_parameters 215
_refine_ls_number_reflns 4341
_refine_ls_number_restraints 0
_refine_ls_restrained_S_all 1.053
_refine_ls_R_factor_all 0.0310
_refine_ls_R_factor_gt 0.0290
_refine_ls_shift/su_max 0.002
_refine_ls_shift/su_mean 0.000
_refine_ls_structure_factor_coef Fsqd
_refine_ls_weighting_details 'w=1/[\s^2^(Fo^2^)+(0.0504P)^2^+0.2040P] where P=(Fo^2^+2Fc^2^)/3'
_refine_ls_weighting_scheme calc
_refine_ls_wR_factor_gt 0.0789
_refine_ls_wR_factor_ref 0.0805
_reflns_Friedel_coverage 0.000
_reflns_number_gt 4103
_reflns_number_total 4341
_reflns_threshold_expression 'I > 2\s(I)'
_cod_data_source_file d0nj05007e2.cif
_cod_data_source_block FO7079_5a
_cod_depositor_comments 'Adding full bibliography for 7060181--7060191.cif.'
_cod_database_code 7060183
_shelx_shelxl_version_number 2018/3
_shelx_space_group_comment
; 
The symmetry employed for this shelxl refinement is uniquely defined 
by the following loop, which should always be used as a source of 
symmetry information in preference to the above space-group names. 
They are only intended as comments. 
;
_shelx_estimated_absorpt_t_min 0.119
_shelx_estimated_absorpt_t_max 0.165

loop_
_space_group_symop_operation_xyz
'x, y, z'
'-x, -y, -z'

loop_
_atom_site_label
_atom_site_type_symbol
_atom_site_fract_x
_atom_site_fract_y
_atom_site_fract_z
_atom_site_U_iso_or_equiv
_atom_site_adp_type
_atom_site_occupancy
_atom_site_site_symmetry_order
_atom_site_calc_flag
_atom_site_refinement_flags_posn
_atom_site_refinement_flags_adp
_atom_site_refinement_flags_occupancy
_atom_site_disorder_assembly
_atom_site_disorder_group
I1 I 0.59787(2) 0.38635(2) 0.86339(2) 0.02753(8) Uani 1 1 d . . . . .
I2 I 0.78808(2) 0.04554(2) 0.68696(2) 0.02929(8) Uani 1 1 d . . . . .
Al1 Al 0.54695(10) 0.21891(9) 0.78477(7) 0.01821(18) Uani 1 1 d . . . . .
N1 N 0.3573(3) 0.2780(2) 0.73288(17) 0.0149(5) Uani 1 1 d . . . . .
N2 N 0.4282(3) 0.1178(3) 0.87586(19) 0.0207(5) Uani 1 1 d . . . . .
C1 C 0.2649(3) 0.3931(3) 0.6582(2) 0.0161(5) Uani 1 1 d . . . . .
C2 C 0.3033(3) 0.3818(3) 0.5478(2) 0.0179(6) Uani 1 1 d . . . . .
C3 C 0.2199(4) 0.4984(3) 0.4751(2) 0.0226(6) Uani 1 1 d . . . . .
H3A H 0.244813 0.493030 0.400056 0.027 Uiso 1 1 calc R U . . .
C4 C 0.1013(4) 0.6221(3) 0.5107(2) 0.0248(7) Uani 1 1 d . . . . .
H4A H 0.045098 0.700348 0.460206 0.030 Uiso 1 1 calc R U . . .
C5 C 0.0647(4) 0.6315(3) 0.6194(2) 0.0217(6) Uani 1 1 d . . . . .
H5A H -0.016958 0.716513 0.643143 0.026 Uiso 1 1 calc R U . . .
C6 C 0.1458(4) 0.5179(3) 0.6950(2) 0.0182(6) Uani 1 1 d . . . . .
C7 C 0.4336(4) 0.2494(3) 0.5045(2) 0.0209(6) Uani 1 1 d . . . . .
H7A H 0.470770 0.172492 0.567784 0.025 Uiso 1 1 calc R U . . .
C8 C 0.3761(4) 0.1881(4) 0.4355(3) 0.0313(7) Uani 1 1 d . . . . .
H8A H 0.286936 0.165334 0.478288 0.047 Uiso 1 1 calc R U . . .
H8B H 0.461330 0.099560 0.413067 0.047 Uiso 1 1 calc R U . . .
H8C H 0.343312 0.260289 0.371224 0.047 Uiso 1 1 calc R U . . .
C9 C 0.5724(4) 0.2864(4) 0.4388(3) 0.0333(8) Uani 1 1 d . . . . .
H9A H 0.608508 0.324847 0.483720 0.050 Uiso 1 1 calc R U . . .
H9B H 0.539531 0.359539 0.374915 0.050 Uiso 1 1 calc R U . . .
H9C H 0.658189 0.198580 0.415613 0.050 Uiso 1 1 calc R U . . .
C10 C 0.1027(4) 0.5382(3) 0.8136(2) 0.0219(6) Uani 1 1 d . . . . .
H10A H 0.160096 0.443638 0.858261 0.026 Uiso 1 1 calc R U . . .
C11 C 0.1556(4) 0.6518(4) 0.8270(3) 0.0264(7) Uani 1 1 d . . . . .
H11A H 0.266431 0.626520 0.794872 0.040 Uiso 1 1 calc R U . . .
H11B H 0.141939 0.653935 0.904195 0.040 Uiso 1 1 calc R U . . .
H11C H 0.092181 0.747583 0.790395 0.040 Uiso 1 1 calc R U . . .
C12 C -0.0742(4) 0.5827(4) 0.8555(3) 0.0298(7) Uani 1 1 d . . . . .
H12A H -0.108584 0.513815 0.841067 0.045 Uiso 1 1 calc R U . . .
H12B H -0.131790 0.680426 0.818451 0.045 Uiso 1 1 calc R U . . .
H12C H -0.094955 0.582245 0.933671 0.045 Uiso 1 1 calc R U . . .
C13 C 0.3197(4) 0.1774(3) 0.8109(2) 0.0173(6) Uani 1 1 d . . . . .
C14 C 0.1840(4) 0.1316(3) 0.8231(2) 0.0185(6) Uani 1 1 d . . . . .
C15 C 0.2531(4) -0.0329(3) 0.8202(3) 0.0266(7) Uani 1 1 d . . . . .
H15A H 0.300343 -0.087308 0.885231 0.040 Uiso 1 1 calc R U . . .
H15B H 0.333521 -0.054213 0.755646 0.040 Uiso 1 1 calc R U . . .
H15C H 0.169318 -0.061567 0.817859 0.040 Uiso 1 1 calc R U . . .
C16 C 0.0745(4) 0.1661(4) 0.9308(2) 0.0254(7) Uani 1 1 d . . . . .
H16A H 0.030805 0.270960 0.930312 0.038 Uiso 1 1 calc R U . . .
H16B H 0.133855 0.114929 0.990830 0.038 Uiso 1 1 calc R U . . .
H16C H -0.011121 0.134458 0.940075 0.038 Uiso 1 1 calc R U . . .
C17 C 0.0869(4) 0.2086(4) 0.7314(2) 0.0249(7) Uani 1 1 d . . . . .
H17A H 0.035312 0.312923 0.733526 0.037 Uiso 1 1 calc R U . . .
H17B H 0.007335 0.169520 0.740384 0.037 Uiso 1 1 calc R U . . .
H17C H 0.156036 0.192567 0.661577 0.037 Uiso 1 1 calc R U . . .
C18 C 0.4584(4) -0.0089(3) 0.9615(2) 0.0226(6) Uani 1 1 d . . . . .
H18A H 0.524756 -0.098345 0.930239 0.027 Uiso 1 1 calc R U . . .
H18B H 0.358312 -0.016314 1.000642 0.027 Uiso 1 1 calc R U . . .

loop_
_atom_site_aniso_label
_atom_site_aniso_U_11
_atom_site_aniso_U_22
_atom_site_aniso_U_33
_atom_site_aniso_U_23
_atom_site_aniso_U_13
_atom_site_aniso_U_12
I1 0.03145(14) 0.02901(13) 0.02916(13) -0.01058(9) -0.00791(9) -0.01356(10)
I2 0.02173(13) 0.02201(12) 0.04325(14) -0.01349(9) -0.00688(9) -0.00258(9)
Al1 0.0207(5) 0.0174(4) 0.0176(4) -0.0003(3) -0.0067(3) -0.0081(3)
N1 0.0171(12) 0.0150(10) 0.0118(10) -0.0027(8) -0.0032(8) -0.0051(9)
N2 0.0254(14) 0.0230(12) 0.0161(11) 0.0045(9) -0.0096(10) -0.0125(11)
C1 0.0201(15) 0.0143(12) 0.0146(12) -0.0005(10) -0.0046(10) -0.0076(11)
C2 0.0201(15) 0.0192(13) 0.0146(13) -0.0043(10) -0.0011(10) -0.0082(12)
C3 0.0305(18) 0.0245(14) 0.0130(13) -0.0009(11) -0.0057(11) -0.0112(13)
C4 0.0308(18) 0.0201(14) 0.0213(15) 0.0045(11) -0.0135(12) -0.0076(13)
C5 0.0232(16) 0.0161(13) 0.0241(14) -0.0049(11) -0.0072(12) -0.0034(12)
C6 0.0218(15) 0.0173(13) 0.0160(13) -0.0031(10) -0.0040(11) -0.0076(12)
C7 0.0227(16) 0.0238(14) 0.0145(12) -0.0061(11) -0.0029(11) -0.0061(12)
C8 0.0342(19) 0.0350(17) 0.0252(16) -0.0160(14) -0.0040(13) -0.0086(15)
C9 0.0272(19) 0.0389(18) 0.0281(16) -0.0089(14) 0.0054(13) -0.0115(15)
C10 0.0258(16) 0.0200(13) 0.0174(13) -0.0066(11) -0.0013(11) -0.0060(12)
C11 0.0316(18) 0.0280(15) 0.0220(14) -0.0117(12) -0.0009(12) -0.0118(14)
C12 0.0314(19) 0.0288(16) 0.0252(16) -0.0085(13) 0.0034(13) -0.0106(14)
C13 0.0233(16) 0.0163(12) 0.0121(12) -0.0037(10) -0.0026(10) -0.0070(12)
C14 0.0203(15) 0.0206(13) 0.0161(13) -0.0035(10) -0.0031(11) -0.0091(12)
C15 0.0356(19) 0.0226(15) 0.0261(15) -0.0070(12) -0.0060(13) -0.0135(14)
C16 0.0291(17) 0.0295(15) 0.0177(14) -0.0047(12) 0.0002(12) -0.0135(14)
C17 0.0261(17) 0.0304(16) 0.0233(15) 0.0014(12) -0.0098(12) -0.0161(14)
C18 0.0302(17) 0.0207(14) 0.0192(14) 0.0048(11) -0.0119(12) -0.0122(13)

loop_
_atom_type_symbol
_atom_type_description
_atom_type_scat_dispersion_real
_atom_type_scat_dispersion_imag
_atom_type_scat_source
C C 0.0181 0.0091 'International Tables Vol C Tables 4.2.6.8 and 6.1.1.4'
H H 0.0000 0.0000 'International Tables Vol C Tables 4.2.6.8 and 6.1.1.4'
Al Al 0.2130 0.2455 'International Tables Vol C Tables 4.2.6.8 and 6.1.1.4'
I I -0.3257 6.8362 'International Tables Vol C Tables 4.2.6.8 and 6.1.1.4'
N N 0.0311 0.0180 'International Tables Vol C Tables 4.2.6.8 and 6.1.1.4'

loop_
_geom_angle_atom_site_label_1
_geom_angle_atom_site_label_2
_geom_angle_atom_site_label_3
_geom_angle
_geom_angle_site_symmetry_1
_geom_angle_site_symmetry_3
_geom_angle_publ_flag
N2 Al1 N1 70.54(11) . . ?
N2 Al1 I1 117.56(8) . . ?
N1 Al1 I1 121.35(7) . . ?
N2 Al1 I2 109.30(9) . . ?
N1 Al1 I2 116.57(7) . . ?
C13 Al1 I2 115.83(7) . . ?
I1 Al1 I2 113.85(3) . . ?
C13 N1 C1 130.2(3) . . ?
C1 N1 Al1 139.00(19) . . ?
C13 N2 C18 130.6(3) . . ?
C18 N2 Al1 135.4(2) . . ?
C6 C1 C2 121.2(3) . . ?
C6 C1 N1 119.9(2) . . ?
C2 C1 N1 118.8(2) . . ?
C3 C2 C1 118.3(3) . . ?
C3 C2 C7 118.9(2) . . ?
C1 C2 C7 122.7(3) . . ?
C4 C3 C2 121.0(3) . . ?
C4 C3 H3A 119.5 . . ?
C2 C3 H3A 119.5 . . ?
C5 C4 C3 120.0(3) . . ?
C5 C4 H4A 120.0 . . ?
C3 C4 H4A 120.0 . . ?
C4 C5 C6 121.0(3) . . ?
C4 C5 H5A 119.5 . . ?
C6 C5 H5A 119.5 . . ?
C5 C6 C1 118.5(3) . . ?
C5 C6 C10 118.1(3) . . ?
C1 C6 C10 123.4(3) . . ?
C2 C7 C9 110.4(2) . . ?
C2 C7 C8 111.9(3) . . ?
C9 C7 C8 110.2(3) . . ?
C2 C7 H7A 108.0 . . ?
C9 C7 H7A 108.0 . . ?
C8 C7 H7A 108.0 . . ?
C7 C8 H8A 109.5 . . ?
C7 C8 H8B 109.5 . . ?
H8A C8 H8B 109.5 . . ?
C7 C8 H8C 109.5 . . ?
H8A C8 H8C 109.5 . . ?
H8B C8 H8C 109.5 . . ?
C7 C9 H9A 109.5 . . ?
C7 C9 H9B 109.5 . . ?
H9A C9 H9B 109.5 . . ?
C7 C9 H9C 109.5 . . ?
H9A C9 H9C 109.5 . . ?
H9B C9 H9C 109.5 . . ?
C6 C10 C11 109.9(2) . . ?
C6 C10 C12 112.0(3) . . ?
C11 C10 C12 110.1(2) . . ?
C6 C10 H10A 108.2 . . ?
C11 C10 H10A 108.2 . . ?
C12 C10 H10A 108.2 . . ?
C10 C11 H11A 109.5 . . ?
C10 C11 H11B 109.5 . . ?
H11A C11 H11B 109.5 . . ?
C10 C11 H11C 109.5 . . ?
H11A C11 H11C 109.5 . . ?
H11B C11 H11C 109.5 . . ?
C10 C12 H12A 109.5 . . ?
C10 C12 H12B 109.5 . . ?
H12A C12 H12B 109.5 . . ?
C10 C12 H12C 109.5 . . ?
H12A C12 H12C 109.5 . . ?
H12B C12 H12C 109.5 . . ?
N2 C13 N1 107.5(3) . . ?
N2 C13 C14 124.5(3) . . ?
N1 C13 C14 127.9(3) . . ?
C14 C13 Al1 172.6(2) . . ?
C13 C14 C17 113.1(2) . . ?
C13 C14 C16 109.1(2) . . ?
C17 C14 C16 108.3(3) . . ?
C13 C14 C15 108.4(3) . . ?
C17 C14 C15 107.0(2) . . ?
C16 C14 C15 111.0(2) . . ?
C14 C15 H15A 109.5 . . ?
C14 C15 H15B 109.5 . . ?
H15A C15 H15B 109.5 . . ?
C14 C15 H15C 109.5 . . ?
H15A C15 H15C 109.5 . . ?
H15B C15 H15C 109.5 . . ?
C14 C16 H16A 109.5 . . ?
C14 C16 H16B 109.5 . . ?
H16A C16 H16B 109.5 . . ?
C14 C16 H16C 109.5 . . ?
H16A C16 H16C 109.5 . . ?
H16B C16 H16C 109.5 . . ?
C14 C17 H17A 109.5 . . ?
C14 C17 H17B 109.5 . . ?
H17A C17 H17B 109.5 . . ?
C14 C17 H17C 109.5 . . ?
H17A C17 H17C 109.5 . . ?
H17B C17 H17C 109.5 . . ?
N2 C18 C18 107.9(3) . 2_657 ?
N2 C18 H18A 110.1 . . ?
C18 C18 H18A 110.1 2_657 . ?
N2 C18 H18B 110.1 . . ?
C18 C18 H18B 110.1 2_657 . ?
H18A C18 H18B 108.4 . . ?

loop_
_geom_bond_atom_site_label_1
_geom_bond_atom_site_label_2
_geom_bond_distance
_geom_bond_site_symmetry_2
_geom_bond_publ_flag
I1 Al1 2.4902(8) . ?
I2 Al1 2.5005(9) . ?
Al1 N2 1.872(3) . ?
Al1 N1 1.892(3) . ?
N1 C13 1.355(4) . ?
N1 C1 1.438(4) . ?
N2 C13 1.340(4) . ?
N2 C18 1.457(4) . ?
C1 C6 1.401(4) . ?
C1 C2 1.406(4) . ?
C2 C3 1.395(4) . ?
C2 C7 1.520(4) . ?
C3 C4 1.386(4) . ?
C3 H3A 0.9500 . ?
C4 C5 1.380(4) . ?
C4 H4A 0.9500 . ?
C5 C6 1.396(4) . ?
C5 H5A 0.9500 . ?
C6 C10 1.530(4) . ?
C7 C9 1.531(4) . ?
C7 C8 1.536(4) . ?
C7 H7A 1.0000 . ?
C8 H8A 0.9800 . ?
C8 H8B 0.9800 . ?
C8 H8C 0.9800 . ?
C9 H9A 0.9800 . ?
C9 H9B 0.9800 . ?
C9 H9C 0.9800 . ?
C10 C11 1.532(4) . ?
C10 C12 1.538(4) . ?
C10 H10A 1.0000 . ?
C11 H11A 0.9800 . ?
C11 H11B 0.9800 . ?
C11 H11C 0.9800 . ?
C12 H12A 0.9800 . ?
C12 H12B 0.9800 . ?
C12 H12C 0.9800 . ?
C13 C14 1.530(4) . ?
C14 C17 1.531(4) . ?
C14 C16 1.537(4) . ?
C14 C15 1.546(4) . ?
C15 H15A 0.9800 . ?
C15 H15B 0.9800 . ?
C15 H15C 0.9800 . ?
C16 H16A 0.9800 . ?
C16 H16B 0.9800 . ?
C16 H16C 0.9800 . ?
C17 H17A 0.9800 . ?
C17 H17B 0.9800 . ?
C17 H17C 0.9800 . ?
C18 C18 1.515(6) 2_657 ?
C18 H18A 0.9900 . ?
C18 H18B 0.9900 . ?
